data_4316434
loop_
_publ_author_name
'Jheng-Hong Wang'
'Chien-Hong Chen'

_publ_section_title
;
 New Members of the {Fe(NO)2}10 Dinitrosyliron Complexes Bound with
 [Thiolate, Thiolate] and [Amide, Amide] Ligations
;
_journal_name_full 'Inorganic Chemistry'
_journal_page_first 7644
_journal_page_last 7646
_journal_paper_doi 10.1021/ic101126v
_journal_volume 49
_journal_year 2010
_chemical_formula_moiety 'C62 H48 Fe N4 O2 P2 S4'
_chemical_formula_sum 'C62 H48 Fe N4 O2 P2 S4'
_chemical_formula_weight 1127.07
_chemical_name_systematic
;
 ?
;
_space_group_IT_number 14
_symmetry_cell_setting monoclinic
_symmetry_space_group_name_Hall '-P 2yn'
_symmetry_space_group_name_H-M 'P 1 21/n 1'
_atom_sites_solution_hydrogens geom
_atom_sites_solution_primary direct
_atom_sites_solution_secondary difmap
_audit_creation_method SHELXL-97
_cell_angle_alpha 90.00
_cell_angle_beta 96.0940(10)
_cell_angle_gamma 90.00
_cell_formula_units_Z 4
_cell_length_a 10.6617(2)
_cell_length_b 36.6398(6)
_cell_length_c 14.0069(3)
_cell_measurement_reflns_used 27004
_cell_measurement_temperature 200(2)
_cell_measurement_theta_max 25.028
_cell_measurement_theta_min 2.037
_cell_volume 5440.77(18)
_computing_cell_refinement 'HKL Scalepack (Otwinowski & Minor 1997)'
_computing_data_collection 'Collect (Nonius BV, 1997-2000)'
_computing_data_reduction 'HKL Denzo and Scalepack'
_computing_molecular_graphics 'Ortep-3 for Windows (Farrugia, 1997)'
_computing_publication_material 'WinGX publication routines (Farrugia, 1999)'
_computing_structure_refinement 'SHELXL-97 (Sheldrick, 1997)'
_computing_structure_solution 'SHELXS-86 (Sheldrick, 1986)'
_diffrn_ambient_temperature 200(2)
_diffrn_detector_area_resol_mean 9
_diffrn_measured_fraction_theta_full 0.966
_diffrn_measured_fraction_theta_max 0.966
_diffrn_measurement_device_type KappaCCD
_diffrn_measurement_method 'CCD rotation images, thick slices'
_diffrn_radiation_monochromator graphite
_diffrn_radiation_source 'fine-focus sealed tube'
_diffrn_radiation_type MoK\a
_diffrn_radiation_wavelength 0.71073
_diffrn_reflns_av_R_equivalents 0.0631
_diffrn_reflns_av_sigmaI/netI 0.0777
_diffrn_reflns_limit_h_max 12
_diffrn_reflns_limit_h_min -12
_diffrn_reflns_limit_k_max 38
_diffrn_reflns_limit_k_min -43
_diffrn_reflns_limit_l_max 12
_diffrn_reflns_limit_l_min -16
_diffrn_reflns_number 17171
_diffrn_reflns_theta_full 25.06
_diffrn_reflns_theta_max 25.06
_diffrn_reflns_theta_min 2.22
_exptl_absorpt_coefficient_mu 0.538
_exptl_absorpt_correction_T_max 0.9648
_exptl_absorpt_correction_T_min 0.8397
_exptl_absorpt_correction_type multi-scan
_exptl_absorpt_process_details
;
 ?
;
_exptl_crystal_colour 'brown (dark)'
_exptl_crystal_density_diffrn 1.376
_exptl_crystal_density_method 'not measured'
_exptl_crystal_description prism
_exptl_crystal_F_000 2336
_exptl_crystal_size_max 0.38
_exptl_crystal_size_mid 0.25
_exptl_crystal_size_min 0.07
_refine_diff_density_max 0.280
_refine_diff_density_min -0.381
_refine_diff_density_rms 0.078
_refine_ls_extinction_method none
_refine_ls_goodness_of_fit_ref 1.034
_refine_ls_hydrogen_treatment fixed
_refine_ls_matrix_type full
_refine_ls_number_parameters 676
_refine_ls_number_reflns 9448
_refine_ls_number_restraints 0
_refine_ls_restrained_S_all 1.034
_refine_ls_R_factor_all 0.0974
_refine_ls_R_factor_gt 0.0522
_refine_ls_shift/su_max 0.000
_refine_ls_shift/su_mean 0.000
_refine_ls_structure_factor_coef Fsqd
_refine_ls_weighting_details 'calc w=1/[\s^2^(Fo^2^)+(0.0563P)^2^+2.3964P] where P=(Fo^2^+2Fc^2^)/3'
_refine_ls_weighting_scheme calc
_refine_ls_wR_factor_gt 0.1127
_refine_ls_wR_factor_ref 0.1354
_reflns_number_gt 5343
_reflns_number_total 9448
_reflns_threshold_expression >2sigma(I)
_cod_data_source_file ic101126v_si_004_1.cif
_cod_data_source_block complex1
_cod_original_sg_symbol_H-M 'P 21/n'
_cod_database_code 4316434

loop_
_symmetry_equiv_pos_as_xyz
'x, y, z'
'-x+1/2, y+1/2, -z+1/2'
'-x, -y, -z'
'x-1/2, -y-1/2, z-1/2'

loop_
_atom_site_label
_atom_site_type_symbol
_atom_site_fract_x
_atom_site_fract_y
_atom_site_fract_z
_atom_site_U_iso_or_equiv
_atom_site_adp_type
_atom_site_occupancy
_atom_site_symmetry_multiplicity
_atom_site_calc_flag
_atom_site_refinement_flags
_atom_site_disorder_assembly
_atom_site_disorder_group
C1 C 0.0188(4) 0.08615(11) 0.7376(3) 0.0437(10) Uani 1 1 d . . .
C2 C -0.1661(4) 0.05843(12) 0.7063(3) 0.0470(11) Uani 1 1 d . . .
C3 C -0.2952(4) 0.05173(13) 0.7066(4) 0.0588(13) Uani 1 1 d . . .
H3 H -0.3455 0.0672 0.7413 0.071 Uiso 1 1 calc R . .
C4 C -0.3484(5) 0.02256(15) 0.6563(4) 0.0675(15) Uani 1 1 d . . .
H4 H -0.4358 0.0178 0.6571 0.081 Uiso 1 1 calc R . .
C5 C -0.2773(5) 0.00008(16) 0.6046(4) 0.0723(16) Uani 1 1 d . . .
H5 H -0.3169 -0.0198 0.5699 0.087 Uiso 1 1 calc R . .
C6 C -0.1506(5) 0.00573(14) 0.6021(4) 0.0674(14) Uani 1 1 d . . .
H6 H -0.1023 -0.0100 0.5664 0.081 Uiso 1 1 calc R . .
C7 C -0.0942(4) 0.03527(12) 0.6536(3) 0.0458(11) Uani 1 1 d . . .
C8 C 0.4857(4) 0.17582(12) 0.6628(3) 0.0411(10) Uani 1 1 d . . .
C9 C 0.6450(4) 0.20576(12) 0.6102(3) 0.0459(11) Uani 1 1 d . . .
C10 C 0.7061(5) 0.23220(14) 0.5600(3) 0.0602(14) Uani 1 1 d . . .
H10 H 0.6596 0.2509 0.5252 0.072 Uiso 1 1 calc R . .
C11 C 0.8355(6) 0.23050(17) 0.5621(4) 0.0707(16) Uani 1 1 d . . .
H11 H 0.8783 0.2487 0.5297 0.085 Uiso 1 1 calc R . .
C12 C 0.9043(5) 0.20289(18) 0.6104(4) 0.0735(17) Uani 1 1 d . . .
H12 H 0.9933 0.2025 0.6101 0.088 Uiso 1 1 calc R . .
C13 C 0.8459(4) 0.17575(15) 0.6593(3) 0.0625(14) Uani 1 1 d . . .
H13 H 0.8928 0.1566 0.6917 0.075 Uiso 1 1 calc R . .
C14 C 0.7151(4) 0.17805(13) 0.6584(3) 0.0458(11) Uani 1 1 d . . .
C15 C 0.3189(3) 0.20219(11) 0.3383(3) 0.0385(10) Uani 1 1 d . . .
C16 C 0.2497(4) 0.22949(13) 0.2883(3) 0.0522(12) Uani 1 1 d . . .
H16 H 0.2664 0.2357 0.2250 0.063 Uiso 1 1 calc R . .
C17 C 0.1566(4) 0.24759(14) 0.3308(3) 0.0570(13) Uani 1 1 d . . .
H17 H 0.1088 0.2661 0.2963 0.068 Uiso 1 1 calc R . .
C18 C 0.1330(4) 0.23913(14) 0.4211(3) 0.0570(13) Uani 1 1 d . . .
H18 H 0.0685 0.2518 0.4494 0.068 Uiso 1 1 calc R . .
C19 C 0.2004(4) 0.21267(14) 0.4724(3) 0.0613(14) Uani 1 1 d . . .
H19 H 0.1834 0.2072 0.5360 0.074 Uiso 1 1 calc R . .
C20 C 0.2945(4) 0.19369(13) 0.4310(3) 0.0489(11) Uani 1 1 d . . .
H20 H 0.3415 0.1751 0.4661 0.059 Uiso 1 1 calc R . .
C21 C 0.4116(4) 0.17486(11) 0.1610(3) 0.0434(10) Uani 1 1 d . . .
C22 C 0.2886(4) 0.16834(13) 0.1218(3) 0.0551(12) Uani 1 1 d . . .
H22 H 0.2225 0.1679 0.1622 0.066 Uiso 1 1 calc R . .
C23 C 0.2618(5) 0.16254(14) 0.0245(4) 0.0659(14) Uani 1 1 d . . .
H23 H 0.1772 0.1587 -0.0024 0.079 Uiso 1 1 calc R . .
C24 C 0.3584(6) 0.16227(13) -0.0335(4) 0.0680(15) Uani 1 1 d . . .
H24 H 0.3401 0.1580 -0.1004 0.082 Uiso 1 1 calc R . .
C25 C 0.4813(5) 0.16815(14) 0.0043(3) 0.0668(14) Uani 1 1 d . . .
H25 H 0.5475 0.1674 -0.0360 0.080 Uiso 1 1 calc R . .
C26 C 0.5078(4) 0.17509(13) 0.1012(3) 0.0553(12) Uani 1 1 d . . .
H26 H 0.5920 0.1800 0.1272 0.066 Uiso 1 1 calc R . .
C27 C 0.5848(3) 0.20992(11) 0.3062(3) 0.0367(10) Uani 1 1 d . . .
C28 C 0.5687(4) 0.24731(13) 0.3016(3) 0.0500(12) Uani 1 1 d . . .
H28 H 0.4864 0.2576 0.2967 0.060 Uiso 1 1 calc R . .
C29 C 0.6741(4) 0.26974(14) 0.3043(3) 0.0608(13) Uani 1 1 d . . .
H29 H 0.6639 0.2955 0.3008 0.073 Uiso 1 1 calc R . .
C30 C 0.7921(4) 0.25498(15) 0.3120(3) 0.0577(13) Uani 1 1 d . . .
H30 H 0.8635 0.2705 0.3118 0.069 Uiso 1 1 calc R . .
C31 C 0.8086(4) 0.21824(15) 0.3199(3) 0.0561(13) Uani 1 1 d . . .
H31 H 0.8914 0.2083 0.3279 0.067 Uiso 1 1 calc R . .
C32 C 0.7049(4) 0.19531(13) 0.3162(3) 0.0485(11) Uani 1 1 d . . .
H32 H 0.7163 0.1696 0.3206 0.058 Uiso 1 1 calc R . .
C33 C 0.4878(4) 0.13728(11) 0.3408(3) 0.0412(10) Uani 1 1 d . . .
C34 C 0.5483(4) 0.13484(13) 0.4336(3) 0.0536(12) Uani 1 1 d . . .
H34 H 0.5705 0.1564 0.4692 0.064 Uiso 1 1 calc R . .
C35 C 0.5760(5) 0.10107(15) 0.4735(4) 0.0642(14) Uani 1 1 d . . .
H35 H 0.6161 0.0992 0.5372 0.077 Uiso 1 1 calc R . .
C36 C 0.5457(5) 0.07025(14) 0.4212(4) 0.0639(14) Uani 1 1 d . . .
H36 H 0.5667 0.0470 0.4485 0.077 Uiso 1 1 calc R . .
C37 C 0.4855(5) 0.07230(14) 0.3301(4) 0.0653(14) Uani 1 1 d . . .
H37 H 0.4643 0.0506 0.2950 0.078 Uiso 1 1 calc R . .
C38 C 0.4556(4) 0.10594(13) 0.2891(3) 0.0513(12) Uani 1 1 d . . .
H38 H 0.4134 0.1075 0.2259 0.062 Uiso 1 1 calc R . .
C39 C 0.8974(4) 0.12728(13) 0.0913(3) 0.0453(11) Uani 1 1 d . . .
C40 C 0.9227(4) 0.15982(14) 0.1388(4) 0.0570(13) Uani 1 1 d . . .
H40 H 0.9466 0.1598 0.2061 0.068 Uiso 1 1 calc R . .
C41 C 0.9136(5) 0.19240(15) 0.0896(4) 0.0706(15) Uani 1 1 d . . .
H41 H 0.9305 0.2148 0.1228 0.085 Uiso 1 1 calc R . .
C42 C 0.8801(5) 0.19243(18) -0.0072(5) 0.0782(17) Uani 1 1 d . . .
H42 H 0.8743 0.2149 -0.0413 0.094 Uiso 1 1 calc R . .
C43 C 0.8548(5) 0.1604(2) -0.0553(4) 0.0770(17) Uani 1 1 d . . .
H43 H 0.8311 0.1609 -0.1226 0.092 Uiso 1 1 calc R . .
C44 C 0.8631(4) 0.12725(15) -0.0075(4) 0.0641(14) Uani 1 1 d . . .
H44 H 0.8458 0.1050 -0.0413 0.077 Uiso 1 1 calc R . .
C45 C 1.0351(4) 0.05820(13) 0.1016(3) 0.0469(11) Uani 1 1 d . . .
C46 C 1.0985(5) 0.07178(15) 0.0283(4) 0.0725(16) Uani 1 1 d . . .
H46 H 1.0801 0.0956 0.0042 0.087 Uiso 1 1 calc R . .
C47 C 1.1890(5) 0.05080(17) -0.0103(4) 0.0815(17) Uani 1 1 d . . .
H47 H 1.2324 0.0603 -0.0606 0.098 Uiso 1 1 calc R . .
C48 C 1.2156(5) 0.01683(17) 0.0237(4) 0.0693(15) Uani 1 1 d . . .
H48 H 1.2793 0.0028 -0.0017 0.083 Uiso 1 1 calc R . .
C49 C 1.1513(5) 0.00255(15) 0.0943(4) 0.0753(16) Uani 1 1 d . . .
H49 H 1.1685 -0.0216 0.1166 0.090 Uiso 1 1 calc R . .
C50 C 1.0609(5) 0.02340(15) 0.1334(4) 0.0695(15) Uani 1 1 d . . .
H50 H 1.0165 0.0134 0.1827 0.083 Uiso 1 1 calc R . .
C51 C 0.9762(4) 0.09386(12) 0.2784(3) 0.0456(11) Uani 1 1 d . . .
C52 C 1.1042(4) 0.09446(13) 0.3085(4) 0.0606(13) Uani 1 1 d . . .
H52 H 1.1631 0.0887 0.2644 0.073 Uiso 1 1 calc R . .
C53 C 1.1467(5) 0.10338(14) 0.4024(4) 0.0681(15) Uani 1 1 d . . .
H53 H 1.2346 0.1032 0.4228 0.082 Uiso 1 1 calc R . .
C54 C 1.0633(6) 0.11236(15) 0.4656(4) 0.0741(16) Uani 1 1 d . . .
H54 H 1.0930 0.1191 0.5295 0.089 Uiso 1 1 calc R . .
C55 C 0.9363(6) 0.11166(16) 0.4370(4) 0.0766(16) Uani 1 1 d . . .
H55 H 0.8783 0.1176 0.4817 0.092 Uiso 1 1 calc R . .
C56 C 0.8918(5) 0.10238(14) 0.3439(3) 0.0610(13) Uani 1 1 d . . .
H56 H 0.8036 0.1018 0.3248 0.073 Uiso 1 1 calc R . .
C57 C 0.7737(4) 0.06015(12) 0.1537(3) 0.0442(11) Uani 1 1 d . . .
C58 C 0.7701(4) 0.02958(14) 0.2121(4) 0.0603(13) Uani 1 1 d . . .
H58 H 0.8415 0.0238 0.2560 0.072 Uiso 1 1 calc R . .
C59 C 0.6649(5) 0.00739(14) 0.2075(4) 0.0665(14) Uani 1 1 d . . .
H59 H 0.6640 -0.0137 0.2469 0.080 Uiso 1 1 calc R . .
C60 C 0.5609(5) 0.01653(15) 0.1444(4) 0.0646(14) Uani 1 1 d . . .
H60 H 0.4880 0.0015 0.1401 0.077 Uiso 1 1 calc R . .
C61 C 0.5619(4) 0.04695(16) 0.0882(3) 0.0624(14) Uani 1 1 d . . .
H61 H 0.4893 0.0530 0.0459 0.075 Uiso 1 1 calc R . .
C62 C 0.6672(4) 0.06898(13) 0.0922(3) 0.0504(12) Uani 1 1 d . . .
H62 H 0.6669 0.0901 0.0529 0.061 Uiso 1 1 calc R . .
Fe1 Fe 0.32952(5) 0.103361(17) 0.73140(4) 0.04303(19) Uani 1 1 d . . .
S1 S 0.12852(11) 0.11865(4) 0.77706(9) 0.0569(3) Uani 1 1 d . . .
S2 S 0.06021(11) 0.04974(3) 0.66494(9) 0.0533(3) Uani 1 1 d . . .
S3 S 0.33473(10) 0.16393(3) 0.68273(8) 0.0481(3) Uani 1 1 d . . .
S4 S 0.61415(10) 0.14860(3) 0.71090(8) 0.0501(3) Uani 1 1 d . . .
P1 P 0.44864(10) 0.18091(3) 0.28806(8) 0.0391(3) Uani 1 1 d . . .
P2 P 0.91933(10) 0.08479(3) 0.15527(8) 0.0450(3) Uani 1 1 d . . .
N1 N 0.3328(3) 0.07594(11) 0.6387(3) 0.0557(10) Uani 1 1 d . . .
N2 N 0.4275(4) 0.09288(11) 0.8259(3) 0.0553(10) Uani 1 1 d . . .
N3 N -0.1005(3) 0.08705(10) 0.7544(3) 0.0527(10) Uani 1 1 d . . .
N4 N 0.5153(3) 0.20436(10) 0.6141(2) 0.0457(9) Uani 1 1 d . . .
O1 O 0.3498(4) 0.05249(12) 0.5824(3) 0.0909(13) Uani 1 1 d . . .
O2 O 0.5084(4) 0.08056(12) 0.8835(3) 0.0944(13) Uani 1 1 d . . .

loop_
_atom_site_aniso_label
_atom_site_aniso_U_11
_atom_site_aniso_U_22
_atom_site_aniso_U_33
_atom_site_aniso_U_23
_atom_site_aniso_U_13
_atom_site_aniso_U_12
C1 0.046(2) 0.043(3) 0.042(3) 0.000(2) 0.009(2) -0.002(2)
C2 0.043(2) 0.040(3) 0.059(3) 0.006(2) 0.008(2) -0.002(2)
C3 0.053(3) 0.048(3) 0.076(4) 0.005(3) 0.011(3) -0.003(2)
C4 0.052(3) 0.062(4) 0.086(4) 0.011(3) -0.001(3) -0.011(3)
C5 0.077(4) 0.068(4) 0.069(4) -0.005(3) -0.003(3) -0.029(3)
C6 0.081(4) 0.059(4) 0.063(3) -0.002(3) 0.013(3) -0.008(3)
C7 0.051(3) 0.042(3) 0.044(3) 0.002(2) 0.001(2) -0.010(2)
C8 0.052(3) 0.038(3) 0.032(2) -0.004(2) 0.0025(19) -0.003(2)
C9 0.056(3) 0.050(3) 0.032(2) -0.010(2) 0.005(2) -0.012(2)
C10 0.083(4) 0.065(4) 0.035(3) -0.006(2) 0.014(2) -0.025(3)
C11 0.085(4) 0.086(5) 0.045(3) -0.011(3) 0.022(3) -0.037(3)
C12 0.060(3) 0.102(5) 0.062(4) -0.024(3) 0.025(3) -0.027(3)
C13 0.059(3) 0.075(4) 0.054(3) -0.011(3) 0.009(2) -0.007(3)
C14 0.043(2) 0.055(3) 0.041(3) -0.010(2) 0.008(2) -0.008(2)
C15 0.035(2) 0.048(3) 0.032(2) 0.003(2) 0.0050(18) -0.0062(19)
C16 0.053(3) 0.062(3) 0.043(3) 0.017(2) 0.011(2) 0.007(2)
C17 0.042(3) 0.070(4) 0.060(3) 0.017(3) 0.009(2) 0.015(2)
C18 0.041(2) 0.076(4) 0.058(3) 0.012(3) 0.018(2) 0.013(2)
C19 0.056(3) 0.083(4) 0.048(3) 0.014(3) 0.021(2) 0.011(3)
C20 0.041(2) 0.061(3) 0.044(3) 0.010(2) 0.003(2) 0.005(2)
C21 0.056(3) 0.038(3) 0.035(2) -0.003(2) -0.002(2) -0.006(2)
C22 0.061(3) 0.061(3) 0.041(3) -0.004(2) -0.004(2) -0.013(2)
C23 0.076(4) 0.062(4) 0.055(3) -0.007(3) -0.010(3) -0.009(3)
C24 0.110(5) 0.051(4) 0.040(3) -0.006(2) -0.007(3) 0.007(3)
C25 0.090(4) 0.072(4) 0.040(3) -0.005(3) 0.017(3) 0.013(3)
C26 0.057(3) 0.067(4) 0.042(3) -0.001(2) 0.007(2) 0.004(2)
C27 0.036(2) 0.038(3) 0.035(2) -0.0069(19) 0.0037(18) -0.0015(18)
C28 0.044(2) 0.051(3) 0.054(3) 0.007(2) 0.004(2) 0.000(2)
C29 0.061(3) 0.043(3) 0.077(4) 0.007(3) 0.005(3) -0.008(2)
C30 0.047(3) 0.065(4) 0.062(3) 0.002(3) 0.008(2) -0.010(2)
C31 0.035(2) 0.070(4) 0.064(3) -0.009(3) 0.007(2) -0.001(2)
C32 0.046(3) 0.048(3) 0.052(3) -0.009(2) 0.007(2) -0.001(2)
C33 0.050(3) 0.041(3) 0.033(2) -0.004(2) 0.0064(19) 0.001(2)
C34 0.074(3) 0.045(3) 0.041(3) -0.002(2) 0.001(2) 0.004(2)
C35 0.085(4) 0.063(4) 0.044(3) 0.003(3) 0.004(3) 0.012(3)
C36 0.087(4) 0.046(3) 0.064(4) 0.010(3) 0.028(3) 0.012(3)
C37 0.098(4) 0.044(3) 0.057(4) -0.008(3) 0.021(3) -0.010(3)
C38 0.064(3) 0.047(3) 0.044(3) -0.004(2) 0.011(2) -0.006(2)
C39 0.044(2) 0.049(3) 0.043(3) 0.004(2) 0.007(2) 0.003(2)
C40 0.072(3) 0.051(3) 0.050(3) 0.003(3) 0.012(2) 0.004(3)
C41 0.091(4) 0.056(4) 0.067(4) 0.011(3) 0.024(3) 0.009(3)
C42 0.080(4) 0.070(5) 0.087(5) 0.037(4) 0.021(3) 0.017(3)
C43 0.074(4) 0.106(5) 0.049(3) 0.028(4) -0.001(3) 0.000(3)
C44 0.072(3) 0.068(4) 0.052(3) 0.011(3) 0.004(3) -0.001(3)
C45 0.045(2) 0.051(3) 0.046(3) -0.002(2) 0.008(2) 0.003(2)
C46 0.078(4) 0.056(4) 0.090(4) 0.005(3) 0.038(3) 0.000(3)
C47 0.078(4) 0.077(5) 0.098(5) 0.005(4) 0.047(3) 0.006(3)
C48 0.059(3) 0.079(4) 0.072(4) -0.006(3) 0.017(3) 0.016(3)
C49 0.090(4) 0.067(4) 0.071(4) 0.014(3) 0.015(3) 0.038(3)
C50 0.083(4) 0.070(4) 0.061(3) 0.018(3) 0.028(3) 0.027(3)
C51 0.050(3) 0.043(3) 0.043(3) 0.005(2) 0.004(2) 0.001(2)
C52 0.052(3) 0.069(4) 0.060(3) 0.000(3) 0.005(2) -0.003(2)
C53 0.065(3) 0.077(4) 0.059(4) 0.002(3) -0.007(3) -0.009(3)
C54 0.097(5) 0.078(4) 0.044(3) 0.003(3) -0.007(3) -0.009(3)
C55 0.083(4) 0.101(5) 0.047(3) -0.006(3) 0.014(3) 0.004(3)
C56 0.063(3) 0.072(4) 0.047(3) -0.003(3) 0.001(2) 0.008(3)
C57 0.046(2) 0.043(3) 0.044(3) 0.003(2) 0.006(2) 0.007(2)
C58 0.050(3) 0.057(4) 0.073(4) 0.013(3) 0.004(2) 0.006(2)
C59 0.062(3) 0.058(4) 0.082(4) 0.016(3) 0.020(3) -0.002(3)
C60 0.056(3) 0.071(4) 0.068(4) -0.011(3) 0.013(3) -0.013(3)
C61 0.046(3) 0.089(4) 0.051(3) 0.000(3) 0.003(2) -0.007(3)
C62 0.052(3) 0.058(3) 0.041(3) 0.009(2) 0.004(2) 0.008(2)
Fe1 0.0438(4) 0.0468(4) 0.0388(4) -0.0006(3) 0.0057(3) -0.0034(3)
S1 0.0458(6) 0.0576(9) 0.0687(9) -0.0170(7) 0.0126(6) -0.0101(6)
S2 0.0510(7) 0.0487(8) 0.0613(8) -0.0040(6) 0.0112(6) -0.0029(6)
S3 0.0468(6) 0.0495(8) 0.0483(7) 0.0071(6) 0.0074(5) 0.0017(5)
S4 0.0490(7) 0.0495(8) 0.0519(7) 0.0052(6) 0.0054(5) -0.0009(5)
P1 0.0412(6) 0.0421(7) 0.0339(6) -0.0024(5) 0.0037(5) -0.0028(5)
P2 0.0475(6) 0.0453(8) 0.0421(7) 0.0023(6) 0.0048(5) 0.0034(5)
N1 0.057(2) 0.065(3) 0.048(2) -0.009(2) 0.0162(19) -0.004(2)
N2 0.058(2) 0.062(3) 0.047(2) 0.008(2) 0.0076(19) 0.006(2)
N3 0.046(2) 0.046(3) 0.068(3) -0.010(2) 0.0117(19) -0.0101(18)
N4 0.055(2) 0.044(2) 0.039(2) 0.0009(18) 0.0050(17) -0.0075(18)
O1 0.091(3) 0.110(4) 0.074(3) -0.044(3) 0.022(2) 0.001(2)
O2 0.093(3) 0.124(4) 0.063(2) 0.028(2) -0.005(2) 0.032(3)

loop_
_atom_type_symbol
_atom_type_description
_atom_type_scat_dispersion_real
_atom_type_scat_dispersion_imag
_atom_type_scat_source
C C 0.0033 0.0016 'International Tables Vol C Tables 4.2.6.8 and 6.1.1.4'
H H 0.0000 0.0000 'International Tables Vol C Tables 4.2.6.8 and 6.1.1.4'
Fe Fe 0.3463 0.8444 'International Tables Vol C Tables 4.2.6.8 and 6.1.1.4'
S S 0.1246 0.1234 'International Tables Vol C Tables 4.2.6.8 and 6.1.1.4'
P P 0.1023 0.0942 'International Tables Vol C Tables 4.2.6.8 and 6.1.1.4'
N N 0.0061 0.0033 'International Tables Vol C Tables 4.2.6.8 and 6.1.1.4'
O O 0.0106 0.0060 'International Tables Vol C Tables 4.2.6.8 and 6.1.1.4'

loop_
_geom_angle_atom_site_label_1
_geom_angle_atom_site_label_2
_geom_angle_atom_site_label_3
_geom_angle
_geom_angle_site_symmetry_1
_geom_angle_site_symmetry_3
_geom_angle_publ_flag
N3 C1 S1 124.2(3) . . ?
N3 C1 S2 115.3(3) . . ?
S1 C1 S2 120.4(2) . . ?
N3 C2 C3 125.1(4) . . ?
N3 C2 C7 115.7(4) . . ?
C3 C2 C7 119.2(4) . . ?
C4 C3 C2 119.3(5) . . ?
C4 C3 H3 120.3 . . ?
C2 C3 H3 120.3 . . ?
C3 C4 C5 121.1(5) . . ?
C3 C4 H4 119.4 . . ?
C5 C4 H4 119.4 . . ?
C6 C5 C4 121.5(5) . . ?
C6 C5 H5 119.3 . . ?
C4 C5 H5 119.3 . . ?
C5 C6 C7 118.3(5) . . ?
C5 C6 H6 120.9 . . ?
C7 C6 H6 120.9 . . ?
C6 C7 C2 120.6(4) . . ?
C6 C7 S2 129.8(4) . . ?
C2 C7 S2 109.6(3) . . ?
N4 C8 S3 124.8(3) . . ?
N4 C8 S4 115.5(3) . . ?
S3 C8 S4 119.7(2) . . ?
N4 C9 C14 116.1(4) . . ?
N4 C9 C10 124.3(4) . . ?
C14 C9 C10 119.6(4) . . ?
C11 C10 C9 118.5(5) . . ?
C11 C10 H10 120.8 . . ?
C9 C10 H10 120.8 . . ?
C10 C11 C12 121.4(5) . . ?
C10 C11 H11 119.3 . . ?
C12 C11 H11 119.3 . . ?
C11 C12 C13 121.4(5) . . ?
C11 C12 H12 119.3 . . ?
C13 C12 H12 119.3 . . ?
C12 C13 C14 116.8(5) . . ?
C12 C13 H13 121.6 . . ?
C14 C13 H13 121.6 . . ?
C9 C14 C13 122.2(4) . . ?
C9 C14 S4 109.4(3) . . ?
C13 C14 S4 128.3(4) . . ?
C20 C15 C16 119.5(4) . . ?
C20 C15 P1 119.9(3) . . ?
C16 C15 P1 120.4(3) . . ?
C17 C16 C15 119.8(4) . . ?
C17 C16 H16 120.1 . . ?
C15 C16 H16 120.1 . . ?
C18 C17 C16 120.5(4) . . ?
C18 C17 H17 119.8 . . ?
C16 C17 H17 119.8 . . ?
C17 C18 C19 121.0(4) . . ?
C17 C18 H18 119.5 . . ?
C19 C18 H18 119.5 . . ?
C18 C19 C20 119.8(4) . . ?
C18 C19 H19 120.1 . . ?
C20 C19 H19 120.1 . . ?
C15 C20 C19 119.4(4) . . ?
C15 C20 H20 120.3 . . ?
C19 C20 H20 120.3 . . ?
C22 C21 C26 119.3(4) . . ?
C22 C21 P1 120.9(3) . . ?
C26 C21 P1 119.8(3) . . ?
C23 C22 C21 120.4(4) . . ?
C23 C22 H22 119.8 . . ?
C21 C22 H22 119.8 . . ?
C24 C23 C22 119.6(5) . . ?
C24 C23 H23 120.2 . . ?
C22 C23 H23 120.2 . . ?
C23 C24 C25 120.9(5) . . ?
C23 C24 H24 119.6 . . ?
C25 C24 H24 119.6 . . ?
C24 C25 C26 119.6(5) . . ?
C24 C25 H25 120.2 . . ?
C26 C25 H25 120.2 . . ?
C25 C26 C21 120.3(4) . . ?
C25 C26 H26 119.9 . . ?
C21 C26 H26 119.9 . . ?
C28 C27 C32 119.9(4) . . ?
C28 C27 P1 119.0(3) . . ?
C32 C27 P1 120.8(3) . . ?
C27 C28 C29 119.2(4) . . ?
C27 C28 H28 120.4 . . ?
C29 C28 H28 120.4 . . ?
C30 C29 C28 120.3(5) . . ?
C30 C29 H29 119.8 . . ?
C28 C29 H29 119.8 . . ?
C31 C30 C29 120.6(4) . . ?
C31 C30 H30 119.7 . . ?
C29 C30 H30 119.7 . . ?
C30 C31 C32 120.1(4) . . ?
C30 C31 H31 120.0 . . ?
C32 C31 H31 120.0 . . ?
C27 C32 C31 119.8(4) . . ?
C27 C32 H32 120.1 . . ?
C31 C32 H32 120.1 . . ?
C38 C33 C34 120.1(4) . . ?
C38 C33 P1 119.4(3) . . ?
C34 C33 P1 120.5(3) . . ?
C35 C34 C33 119.7(4) . . ?
C35 C34 H34 120.1 . . ?
C33 C34 H34 120.1 . . ?
C36 C35 C34 119.8(5) . . ?
C36 C35 H35 120.1 . . ?
C34 C35 H35 120.1 . . ?
C37 C36 C35 121.1(5) . . ?
C37 C36 H36 119.5 . . ?
C35 C36 H36 119.5 . . ?
C36 C37 C38 120.1(5) . . ?
C36 C37 H37 119.9 . . ?
C38 C37 H37 119.9 . . ?
C37 C38 C33 119.3(4) . . ?
C37 C38 H38 120.4 . . ?
C33 C38 H38 120.4 . . ?
C40 C39 C44 119.8(4) . . ?
C40 C39 P2 120.0(4) . . ?
C44 C39 P2 120.0(4) . . ?
C41 C40 C39 120.6(5) . . ?
C41 C40 H40 119.7 . . ?
C39 C40 H40 119.7 . . ?
C42 C41 C40 119.7(5) . . ?
C42 C41 H41 120.2 . . ?
C40 C41 H41 120.2 . . ?
C41 C42 C43 120.4(5) . . ?
C41 C42 H42 119.8 . . ?
C43 C42 H42 119.8 . . ?
C42 C43 C44 121.1(5) . . ?
C42 C43 H43 119.5 . . ?
C44 C43 H43 119.5 . . ?
C43 C44 C39 118.4(5) . . ?
C43 C44 H44 120.8 . . ?
C39 C44 H44 120.8 . . ?
C50 C45 C46 118.7(4) . . ?
C50 C45 P2 119.4(3) . . ?
C46 C45 P2 121.8(4) . . ?
C45 C46 C47 120.4(5) . . ?
C45 C46 H46 119.8 . . ?
C47 C46 H46 119.8 . . ?
C48 C47 C46 120.1(5) . . ?
C48 C47 H47 119.9 . . ?
C46 C47 H47 119.9 . . ?
C47 C48 C49 120.3(5) . . ?
C47 C48 H48 119.8 . . ?
C49 C48 H48 119.8 . . ?
C48 C49 C50 119.9(5) . . ?
C48 C49 H49 120.1 . . ?
C50 C49 H49 120.1 . . ?
C45 C50 C49 120.6(5) . . ?
C45 C50 H50 119.7 . . ?
C49 C50 H50 119.7 . . ?
C52 C51 C56 118.9(4) . . ?
C52 C51 P2 121.1(4) . . ?
C56 C51 P2 120.0(3) . . ?
C51 C52 C53 120.4(5) . . ?
C51 C52 H52 119.8 . . ?
C53 C52 H52 119.8 . . ?
C54 C53 C52 120.3(5) . . ?
C54 C53 H53 119.8 . . ?
C52 C53 H53 119.8 . . ?
C53 C54 C55 119.9(5) . . ?
C53 C54 H54 120.0 . . ?
C55 C54 H54 120.0 . . ?
C54 C55 C56 120.6(5) . . ?
C54 C55 H55 119.7 . . ?
C56 C55 H55 119.7 . . ?
C55 C56 C51 119.8(5) . . ?
C55 C56 H56 120.1 . . ?
C51 C56 H56 120.1 . . ?
C62 C57 C58 118.7(4) . . ?
C62 C57 P2 122.7(3) . . ?
C58 C57 P2 118.5(3) . . ?
C59 C58 C57 121.4(5) . . ?
C59 C58 H58 119.3 . . ?
C57 C58 H58 119.3 . . ?
C58 C59 C60 118.6(5) . . ?
C58 C59 H59 120.7 . . ?
C60 C59 H59 120.7 . . ?
C61 C60 C59 120.8(5) . . ?
C61 C60 H60 119.6 . . ?
C59 C60 H60 119.6 . . ?
C60 C61 C62 120.7(5) . . ?
C60 C61 H61 119.7 . . ?
C62 C61 H61 119.7 . . ?
C61 C62 C57 119.8(4) . . ?
C61 C62 H62 120.1 . . ?
C57 C62 H62 120.1 . . ?
N2 Fe1 N1 115.34(19) . . ?
N2 Fe1 S3 115.26(14) . . ?
N1 Fe1 S3 110.41(14) . . ?
N2 Fe1 S1 110.76(13) . . ?
N1 Fe1 S1 116.96(13) . . ?
S3 Fe1 S1 84.48(5) . . ?
C1 S1 Fe1 110.71(15) . . ?
C7 S2 C1 89.5(2) . . ?
C8 S3 Fe1 109.97(15) . . ?
C14 S4 C8 88.7(2) . . ?
C33 P1 C27 108.7(2) . . ?
C33 P1 C15 112.41(19) . . ?
C27 P1 C15 109.43(19) . . ?
C33 P1 C21 108.4(2) . . ?
C27 P1 C21 107.63(19) . . ?
C15 P1 C21 110.16(19) . . ?
C57 P2 C51 107.9(2) . . ?
C57 P2 C45 110.7(2) . . ?
C51 P2 C45 109.0(2) . . ?
C57 P2 C39 111.3(2) . . ?
C51 P2 C39 109.3(2) . . ?
C45 P2 C39 108.6(2) . . ?
O1 N1 Fe1 168.3(4) . . ?
O2 N2 Fe1 167.6(4) . . ?
C1 N3 C2 109.8(4) . . ?
C8 N4 C9 110.3(4) . . ?

loop_
_geom_bond_atom_site_label_1
_geom_bond_atom_site_label_2
_geom_bond_distance
_geom_bond_site_symmetry_2
_geom_bond_publ_flag
C1 N3 1.318(5) . ?
C1 S1 1.719(4) . ?
C1 S2 1.762(4) . ?
C2 N3 1.393(5) . ?
C2 C3 1.399(6) . ?
C2 C7 1.405(6) . ?
C3 C4 1.369(7) . ?
C3 H3 0.9500 . ?
C4 C5 1.376(7) . ?
C4 H4 0.9500 . ?
C5 C6 1.371(7) . ?
C5 H5 0.9500 . ?
C6 C7 1.401(6) . ?
C6 H6 0.9500 . ?
C7 S2 1.720(4) . ?
C8 N4 1.306(5) . ?
C8 S3 1.719(4) . ?
C8 S4 1.769(4) . ?
C9 N4 1.390(5) . ?
C9 C14 1.392(6) . ?
C9 C10 1.399(6) . ?
C10 C11 1.378(7) . ?
C10 H10 0.9500 . ?
C11 C12 1.383(7) . ?
C11 H11 0.9500 . ?
C12 C13 1.392(7) . ?
C12 H12 0.9500 . ?
C13 C14 1.395(6) . ?
C13 H13 0.9500 . ?
C14 S4 1.742(4) . ?
C15 C20 1.386(5) . ?
C15 C16 1.388(5) . ?
C15 P1 1.795(4) . ?
C16 C17 1.380(6) . ?
C16 H16 0.9500 . ?
C17 C18 1.353(6) . ?
C17 H17 0.9500 . ?
C18 C19 1.364(6) . ?
C18 H18 0.9500 . ?
C19 C20 1.396(6) . ?
C19 H19 0.9500 . ?
C20 H20 0.9500 . ?
C21 C22 1.387(6) . ?
C21 C26 1.391(6) . ?
C21 P1 1.795(4) . ?
C22 C23 1.379(6) . ?
C22 H22 0.9500 . ?
C23 C24 1.377(7) . ?
C23 H23 0.9500 . ?
C24 C25 1.377(7) . ?
C24 H24 0.9500 . ?
C25 C26 1.380(6) . ?
C25 H25 0.9500 . ?
C26 H26 0.9500 . ?
C27 C28 1.382(6) . ?
C27 C32 1.381(5) . ?
C27 P1 1.796(4) . ?
C28 C29 1.390(6) . ?
C28 H28 0.9500 . ?
C29 C30 1.363(6) . ?
C29 H29 0.9500 . ?
C30 C31 1.361(6) . ?
C30 H30 0.9500 . ?
C31 C32 1.386(6) . ?
C31 H31 0.9500 . ?
C32 H32 0.9500 . ?
C33 C38 1.382(6) . ?
C33 C34 1.391(6) . ?
C33 P1 1.792(4) . ?
C34 C35 1.377(6) . ?
C34 H34 0.9500 . ?
C35 C36 1.366(7) . ?
C35 H35 0.9500 . ?
C36 C37 1.367(7) . ?
C36 H36 0.9500 . ?
C37 C38 1.383(6) . ?
C37 H37 0.9500 . ?
C38 H38 0.9500 . ?
C39 C40 1.378(6) . ?
C39 C44 1.394(6) . ?
C39 P2 1.799(5) . ?
C40 C41 1.377(6) . ?
C40 H40 0.9500 . ?
C41 C42 1.364(7) . ?
C41 H41 0.9500 . ?
C42 C43 1.365(8) . ?
C42 H42 0.9500 . ?
C43 C44 1.386(7) . ?
C43 H43 0.9500 . ?
C44 H44 0.9500 . ?
C45 C50 1.369(6) . ?
C45 C46 1.380(6) . ?
C45 P2 1.799(4) . ?
C46 C47 1.388(7) . ?
C46 H46 0.9500 . ?
C47 C48 1.351(7) . ?
C47 H47 0.9500 . ?
C48 C49 1.366(7) . ?
C48 H48 0.9500 . ?
C49 C50 1.387(6) . ?
C49 H49 0.9500 . ?
C50 H50 0.9500 . ?
C51 C52 1.385(6) . ?
C51 C56 1.386(6) . ?
C51 P2 1.798(4) . ?
C52 C53 1.384(6) . ?
C52 H52 0.9500 . ?
C53 C54 1.361(7) . ?
C53 H53 0.9500 . ?
C54 C55 1.370(7) . ?
C54 H54 0.9500 . ?
C55 C56 1.383(6) . ?
C55 H55 0.9500 . ?
C56 H56 0.9500 . ?
C57 C62 1.389(6) . ?
C57 C58 1.390(6) . ?
C57 P2 1.794(4) . ?
C58 C59 1.381(6) . ?
C58 H58 0.9500 . ?
C59 C60 1.384(7) . ?
C59 H59 0.9500 . ?
C60 C61 1.365(7) . ?
C60 H60 0.9500 . ?
C61 C62 1.379(6) . ?
C61 H61 0.9500 . ?
C62 H62 0.9500 . ?
Fe1 N2 1.642(4) . ?
Fe1 N1 1.645(4) . ?
Fe1 S3 2.3240(13) . ?
Fe1 S1 2.3679(13) . ?
N1 O1 1.193(4) . ?
N2 O2 1.205(4) . ?
